data_7238891
loop_
_publ_author_name
'Pop, Flavia'
'Ding, Jie'
'Daku, Lat\'evi Max Lawson'
'Hauser, Andreas'
'Avarvari, Narcis'

_publ_section_title
;
 Tetrathiafulvalene-s-tetrazine: versatile platform for donor--acceptor
 systems and multifunctional ligands
;
_journal_issue 10
_journal_name_full 'RSC Advances'
_journal_page_first 3218
_journal_paper_doi 10.1039/c3ra21702g
_journal_volume 3
_journal_year 2013
_chemical_formula_moiety 'C8 H3 Cl N4 S4'
_chemical_formula_sum 'C8 H3 Cl N4 S4'
_chemical_formula_weight 318.83
_space_group_IT_number 14
_space_group_name_Hall '-P 2ybc'
_space_group_name_H-M_alt 'P 1 21/c 1'
_symmetry_cell_setting monoclinic
_symmetry_space_group_name_Hall '-P 2ybc'
_symmetry_space_group_name_H-M 'P 1 21/c 1'
_atom_sites_solution_hydrogens geom
_atom_sites_solution_primary direct
_atom_sites_solution_secondary difmap
_audit_creation_method SHELXL-97
_cell_angle_alpha 90.000(11)
_cell_angle_beta 109.736(9)
_cell_angle_gamma 90.000(12)
_cell_formula_units_Z 4
_cell_length_a 7.4751(11)
_cell_length_b 22.522(2)
_cell_length_c 7.5169(9)
_cell_measurement_reflns_used 14171
_cell_measurement_temperature 293(2)
_cell_measurement_theta_max 28.98
_cell_measurement_theta_min 2.9
_cell_volume 1191.2(3)
_computing_cell_refinement 'Dirax/lsq (Duisenberg & Schreurs, 1989-2000)'
_computing_data_collection KappaCCD
_computing_data_reduction 'Denzo and Scalepak'
_computing_structure_refinement 'SHELXL-97 (Sheldrick, 1997)'
_computing_structure_solution 'SHELXS-97 (Sheldrick, 1997)'
_diffrn_ambient_temperature 293(2)
_diffrn_measured_fraction_theta_full 0.977
_diffrn_measured_fraction_theta_max 0.977
_diffrn_measurement_device_type 'Nonius Kappa CCD'
_diffrn_measurement_method 'phi and omega scans'
_diffrn_radiation_monochromator graphite
_diffrn_radiation_source 'fine-focus sealed tube'
_diffrn_radiation_type MoK\a
_diffrn_radiation_wavelength 0.71073
_diffrn_reflns_av_R_equivalents 0.0470
_diffrn_reflns_av_sigmaI/netI 0.0553
_diffrn_reflns_limit_h_max 10
_diffrn_reflns_limit_h_min -9
_diffrn_reflns_limit_k_max 30
_diffrn_reflns_limit_k_min -30
_diffrn_reflns_limit_l_max 9
_diffrn_reflns_limit_l_min -10
_diffrn_reflns_number 14171
_diffrn_reflns_theta_full 28.98
_diffrn_reflns_theta_max 28.98
_diffrn_reflns_theta_min 2.90
_exptl_absorpt_coefficient_mu 1.000
_exptl_absorpt_correction_T_max 1
_exptl_absorpt_correction_T_min 0.7621
_exptl_absorpt_correction_type multi-scan
_exptl_absorpt_process_details sadabs
_exptl_crystal_colour blue
_exptl_crystal_density_diffrn 1.778
_exptl_crystal_density_meas ?
_exptl_crystal_density_method 'not measured'
_exptl_crystal_description prism
_exptl_crystal_F_000 640
_exptl_crystal_size_max 0.6
_exptl_crystal_size_mid 0.05
_exptl_crystal_size_min 0.02
_refine_diff_density_max 0.415
_refine_diff_density_min -0.384
_refine_diff_density_rms 0.068
_refine_ls_extinction_method none
_refine_ls_goodness_of_fit_ref 1.037
_refine_ls_hydrogen_treatment constr
_refine_ls_matrix_type full
_refine_ls_number_parameters 154
_refine_ls_number_reflns 3099
_refine_ls_number_restraints 0
_refine_ls_restrained_S_all 1.037
_refine_ls_R_factor_all 0.1116
_refine_ls_R_factor_gt 0.0516
_refine_ls_shift/su_max 0.000
_refine_ls_shift/su_mean 0.000
_refine_ls_structure_factor_coef Fsqd
_refine_ls_weighting_details 'calc w=1/[\s^2^(Fo^2^)+(0.0278P)^2^+1.1242P] where P=(Fo^2^+2Fc^2^)/3'
_refine_ls_weighting_scheme calc
_refine_ls_wR_factor_gt 0.0852
_refine_ls_wR_factor_ref 0.1026
_reflns_number_gt 1835
_reflns_number_total 3099
_reflns_threshold_expression >2sigma(I)
_cod_data_source_file c3ra21702g.txt
_cod_data_source_block 1
_cod_depositor_comments
;
The following automatic conversions were performed:

data item '_symmetry_cell_setting' value 'Monoclinic' was changed to
'monoclinic' in accordance with the
/home/saulius/struct/COD-crude-data/automatic-downloads/DataCite-retrospective/RSC/depositions/lib/dictionaries/cif_core.dic
dictionary named 'cif_core.dic' version 2.4.2 last updated on
2011-04-26.

data item '_exptl_crystal_density_meas' value 'not measured' was
changed to '?' -- the value is perceived as not measured.

Automatic conversion script
Id: cif_fix_values 6909 2019-04-08 15:41:33Z antanas 
;
_cod_original_sg_symbol_Hall -P2ybc
_cod_original_sg_symbol_H-M P121/c1
_cod_database_code 7238891

loop_
_symmetry_equiv_pos_as_xyz
'x, y, z'
'-x, y+1/2, -z+1/2'
'-x, -y, -z'
'x, -y-1/2, z-1/2'

loop_
_atom_site_label
_atom_site_type_symbol
_atom_site_fract_x
_atom_site_fract_y
_atom_site_fract_z
_atom_site_U_iso_or_equiv
_atom_site_adp_type
_atom_site_occupancy
_atom_site_symmetry_multiplicity
_atom_site_calc_flag
_atom_site_refinement_flags
S1 S -0.07231(13) 0.30865(4) 0.29740(13) 0.0522(2) Uani 1 1 d .
S2 S -0.11449(14) 0.40656(4) 0.02477(13) 0.0606(3) Uani 1 1 d .
S3 S 0.20335(12) 0.39097(4) 0.63335(12) 0.0495(2) Uani 1 1 d .
S4 S 0.16320(11) 0.48939(3) 0.35906(11) 0.0433(2) Uani 1 1 d .
N1 N 0.5048(4) 0.56693(12) 0.8293(4) 0.0489(7) Uani 1 1 d .
N2 N 0.3670(4) 0.59894(11) 0.5089(4) 0.0438(6) Uani 1 1 d .
N3 N 0.5827(4) 0.61975(12) 0.8770(4) 0.0509(7) Uani 1 1 d .
N4 N 0.4460(4) 0.65236(11) 0.5578(4) 0.0476(7) Uani 1 1 d .
Cl1 Cl 0.64029(14) 0.72912(4) 0.80447(14) 0.0662(3) Uani 1 1 d .
C1 C -0.2168(5) 0.29743(17) 0.0655(5) 0.0619(10) Uani 1 1 d .
H1 H -0.2796 0.2615 0.0278 0.074 Uiso 1 1 calc R
C2 C -0.2352(6) 0.34057(18) -0.0550(5) 0.0666(11) Uani 1 1 d .
H2 H -0.3113 0.3361 -0.1808 0.080 Uiso 1 1 calc R
C3 C -0.0109(4) 0.38192(13) 0.2587(4) 0.0421(7) Uani 1 1 d .
C4 C 0.1031(4) 0.41594(13) 0.3977(4) 0.0407(7) Uani 1 1 d .
C5 C 0.3231(5) 0.45572(14) 0.7157(5) 0.0474(8) Uani 1 1 d .
H5 H 0.3982 0.4595 0.8421 0.057 Uiso 1 1 calc R
C6 C 0.3068(4) 0.50085(13) 0.5948(4) 0.0400(7) Uani 1 1 d .
C7 C 0.3959(4) 0.55877(13) 0.6465(5) 0.0412(7) Uani 1 1 d .
C8 C 0.5473(4) 0.65995(14) 0.7383(5) 0.0455(8) Uani 1 1 d .

loop_
_atom_site_aniso_label
_atom_site_aniso_U_11
_atom_site_aniso_U_22
_atom_site_aniso_U_33
_atom_site_aniso_U_23
_atom_site_aniso_U_13
_atom_site_aniso_U_12
S1 0.0569(5) 0.0420(4) 0.0586(6) 0.0006(4) 0.0207(4) -0.0030(4)
S2 0.0706(6) 0.0634(6) 0.0417(5) 0.0070(4) 0.0108(5) -0.0044(5)
S3 0.0571(5) 0.0407(4) 0.0438(5) 0.0093(4) 0.0079(4) 0.0009(4)
S4 0.0463(5) 0.0405(4) 0.0399(4) 0.0062(4) 0.0103(4) -0.0009(4)
N1 0.0526(17) 0.0433(15) 0.0436(16) 0.0006(13) 0.0066(14) 0.0031(13)
N2 0.0484(16) 0.0396(14) 0.0423(15) 0.0023(12) 0.0136(12) 0.0025(12)
N3 0.0518(17) 0.0460(16) 0.0492(17) -0.0040(14) 0.0095(14) 0.0022(13)
N4 0.0522(17) 0.0409(15) 0.0503(17) 0.0009(13) 0.0183(14) 0.0009(13)
Cl1 0.0735(6) 0.0505(5) 0.0744(7) -0.0111(5) 0.0249(5) -0.0157(5)
C1 0.073(3) 0.051(2) 0.064(3) -0.022(2) 0.026(2) -0.0058(19)
C2 0.076(3) 0.071(3) 0.048(2) -0.018(2) 0.014(2) -0.003(2)
C3 0.0414(17) 0.0423(17) 0.0425(18) 0.0025(14) 0.0142(14) 0.0027(14)
C4 0.0436(18) 0.0379(16) 0.0408(18) 0.0063(14) 0.0144(15) 0.0059(14)
C5 0.051(2) 0.0450(18) 0.0394(18) 0.0050(15) 0.0061(15) 0.0047(15)
C6 0.0391(17) 0.0400(17) 0.0396(17) 0.0020(14) 0.0117(14) 0.0055(13)
C7 0.0358(17) 0.0403(17) 0.0463(19) 0.0012(15) 0.0124(15) 0.0086(14)
C8 0.0419(18) 0.0423(18) 0.055(2) -0.0080(16) 0.0201(16) 0.0001(14)

loop_
_atom_type_symbol
_atom_type_description
_atom_type_scat_dispersion_real
_atom_type_scat_dispersion_imag
_atom_type_scat_source
C C 0.0033 0.0016 'International Tables Vol C Tables 4.2.6.8 and 6.1.1.4'
H H 0.0000 0.0000 'International Tables Vol C Tables 4.2.6.8 and 6.1.1.4'
Cl Cl 0.1484 0.1585 'International Tables Vol C Tables 4.2.6.8 and 6.1.1.4'
N N 0.0061 0.0033 'International Tables Vol C Tables 4.2.6.8 and 6.1.1.4'
S S 0.1246 0.1234 'International Tables Vol C Tables 4.2.6.8 and 6.1.1.4'

loop_
_geom_angle_atom_site_label_1
_geom_angle_atom_site_label_2
_geom_angle_atom_site_label_3
_geom_angle
C1 S1 C3 94.54(17)
C2 S2 C3 94.43(18)
C5 S3 C4 94.84(15)
C6 S4 C4 94.27(15)
N3 N1 C7 117.2(3)
N4 N2 C7 117.2(3)
N1 N3 C8 116.4(3)
C8 N4 N2 116.4(3)
C2 C1 S1 118.3(3)
C2 C1 H1 120.8
S1 C1 H1 120.8
C1 C2 S2 118.5(3)
C1 C2 H2 120.7
S2 C2 H2 120.7
C4 C3 S2 123.3(2)
C4 C3 S1 122.5(2)
S2 C3 S1 114.18(18)
C3 C4 S4 122.5(2)
C3 C4 S3 122.8(2)
S4 C4 S3 114.74(18)
C6 C5 S3 118.9(3)
C6 C5 H5 120.6
S3 C5 H5 120.6
C5 C6 C7 124.7(3)
C5 C6 S4 117.3(2)
C7 C6 S4 118.0(2)
N2 C7 N1 125.4(3)
N2 C7 C6 117.4(3)
N1 C7 C6 117.2(3)
N4 C8 N3 127.3(3)
N4 C8 Cl1 116.9(3)
N3 C8 Cl1 115.8(3)

loop_
_geom_bond_atom_site_label_1
_geom_bond_atom_site_label_2
_geom_bond_distance
S1 C1 1.731(4)
S1 C3 1.763(3)
S2 C2 1.737(4)
S2 C3 1.755(3)
S3 C5 1.714(3)
S3 C4 1.766(3)
S4 C6 1.753(3)
S4 C4 1.764(3)
N1 N3 1.320(4)
N1 C7 1.352(4)
N2 N4 1.336(3)
N2 C7 1.335(4)
N3 C8 1.338(4)
N4 C8 1.323(4)
Cl1 C8 1.710(3)
C1 C2 1.303(5)
C1 H1 0.9300
C2 H2 0.9300
C3 C4 1.343(4)
C5 C6 1.341(4)
C5 H5 0.9300
C6 C7 1.457(4)
